data_7052172
loop_
_publ_author_name
'Fabrice Pointillart'
'Cyrille Train'
'Patrick Herson'
'J\'er\^ome Marrot'
'Michel Verdaguer'

_publ_section_title
;
 Verdazyl-based extended structures: synthesis, structures and magnetic
 properties of silver(i) one dimensional compounds
;
_journal_issue 6
_journal_name_full 'New Journal of Chemistry'
_journal_page_first 1001
_journal_paper_doi 10.1039/b701686g
_journal_volume 31
_journal_year 2007
_chemical_formula_moiety 'C10 H16 Ag N6 O, C2 H3 N, Cl O4'
_chemical_formula_sum 'C12 H19 Ag Cl N7 O5'
_chemical_formula_weight 484.65
_space_group_IT_number 61
_symmetry_cell_setting orthorhombic
_symmetry_space_group_name_Hall '-P 2ac 2ab'
_symmetry_space_group_name_H-M 'P b c a'
_atom_sites_solution_hydrogens geom
_atom_sites_solution_primary direct
_audit_creation_date 07-01-25
_audit_creation_method CRYSTALS_ver_12.84
_cell_angle_alpha 90
_cell_angle_beta 90
_cell_angle_gamma 90
_cell_formula_units_Z 8
_cell_length_a 12.2251(7)
_cell_length_b 15.406(9)
_cell_length_c 19.7291(10)
_cell_measurement_reflns_used 115
_cell_measurement_temperature 250
_cell_measurement_theta_max 19
_cell_measurement_theta_min 4
_cell_volume 3716(2)
_computing_cell_refinement 'Dirax/lsq (Duisenberg & Schreurs, 1989-2000)'
_computing_data_collection 'COLLECT (Nonius, 1997-2001).'
_computing_data_reduction 'EvalCCD (Duisenberg & Schreurs 1990-2000)'
_computing_molecular_graphics 'CAMERON (Watkin et al., 1996)'
_computing_publication_material 'CRYSTALS (Betteridge et al., 2003)'
_computing_structure_refinement 'CRYSTALS (Betteridge et al., 2003)'
_computing_structure_solution 'SHELXS 86 (Sheldrick, 1986)'
_diffrn_ambient_temperature 250
_diffrn_measured_fraction_theta_full 0.955
_diffrn_measured_fraction_theta_max 0.941
_diffrn_measurement_device_type 'Nonius KappaCCD'
_diffrn_measurement_method \w
_diffrn_radiation_monochromator graphite
_diffrn_radiation_type 'Mo K\a'
_diffrn_radiation_wavelength 0.71073
_diffrn_reflns_av_R_equivalents 0.050
_diffrn_reflns_limit_h_max 15
_diffrn_reflns_limit_h_min -11
_diffrn_reflns_limit_k_max 11
_diffrn_reflns_limit_k_min -19
_diffrn_reflns_limit_l_max 24
_diffrn_reflns_limit_l_min -25
_diffrn_reflns_number 14966
_diffrn_reflns_theta_full 25.032
_diffrn_reflns_theta_max 27.508
_diffrn_reflns_theta_min 2.064
_diffrn_standards_number 0
_exptl_absorpt_coefficient_mu 1.268
_exptl_absorpt_correction_T_max 0.90
_exptl_absorpt_correction_T_min 0.84
_exptl_absorpt_correction_type multi-scan
_exptl_absorpt_process_details 'SADABS (Siemens, 1996)'
_exptl_crystal_colour yellow
_exptl_crystal_density_diffrn 1.733
_exptl_crystal_description parallelepiped
_exptl_crystal_F_000 1952
_exptl_crystal_size_max 0.18
_exptl_crystal_size_mid 0.12
_exptl_crystal_size_min 0.08
_refine_diff_density_max 1.52
_refine_diff_density_min -1.52
_refine_ls_extinction_method None
_refine_ls_goodness_of_fit_ref 1.0707
_refine_ls_hydrogen_treatment refU
_refine_ls_matrix_type full
_refine_ls_number_parameters 174
_refine_ls_number_reflns 1940
_refine_ls_number_restraints 3
_refine_ls_R_factor_all 0.1999
_refine_ls_R_factor_gt 0.1142
_refine_ls_shift/su_max 0.000128
_refine_ls_structure_factor_coef F
_refine_ls_weighting_details
;
Method, part 1, Chebychev polynomial, (Watkin, 1994, Prince, 1982)
[weight] = 1.0/[A~0~*T~0~(x)+A~1~*T~1~(x) ... +A~n-1~]*T~n-1~(x)]
where A~i~ are the Chebychev coefficients listed below and x= Fcalc/Fmax
Method = Robust Weighting (Prince, 1982)
W = [weight] * [1-(deltaF/6*sigmaF)^2^]^2^
A~i~ are:
3.84 0.228 2.99
;
_refine_ls_weighting_scheme calc
_refine_ls_wR_factor_all 0.1415
_refine_ls_wR_factor_gt 0.1095
_refine_ls_wR_factor_ref 0.1095
_reflns_limit_h_max 15
_reflns_limit_h_min 0
_reflns_limit_k_max 19
_reflns_limit_k_min 0
_reflns_limit_l_max 25
_reflns_limit_l_min 0
_reflns_number_gt 1940
_reflns_number_total 4268
_reflns_threshold_expression I>3.0\s(I)
_oxford_refine_ls_scale 0.2473(14)
_oxford_structure_analysis_title '12021155 Compound X'
_cod_data_source_file b701686g.txt
_cod_data_source_block 2
_cod_depositor_comments
;
The following automatic conversions were performed:
'_symmetry_cell_setting' value 'Orthorhombic' changed to 'orthorhombic'
according to '/home/saulius/struct/CIF-dictionaries/cif_core.dic'
dictionary named 'cif_core.dic' version 2.4.1 from
2010-06-29.

'_refine_ls_hydrogen_treatment' value 'refu' changed to
'refU' according to '/home/saulius/struct/CIF-dictionaries/cif_core.dic'
dictionary named 'cif_core.dic' version 2.4.1 from 2010-06-29.

Automatic conversion script
Id: cif_fix_enum 1527 2010-12-29 10:47:43Z saulius 
;
_cod_original_sg_symbol_Hall '-P 2ac 2ab '
_cod_original_sg_symbol_H-M 'P b c a '
_cod_database_code 7052172

loop_
_symmetry_equiv_pos_as_xyz
x,y,z
-x,-y,-z
-x+1/2,y+1/2,z
x+1/2,-y+1/2,-z
x,-y+1/2,z+1/2
-x,y+1/2,-z+1/2
-x+1/2,-y,z+1/2
x+1/2,y,-z+1/2

loop_
_atom_site_label
_atom_site_type_symbol
_atom_site_fract_x
_atom_site_fract_y
_atom_site_fract_z
_atom_site_U_iso_or_equiv
_atom_site_occupancy
_atom_site_adp_type
_atom_site_refinement_flags_posn
_atom_site_refinement_flags_adp
_atom_site_refinement_flags_occupancy
_atom_site_disorder_assembly
_atom_site_disorder_group
_atom_site_attached_hydrogens
Ag1 Ag -0.29475(8) 0.22397(7) 0.27030(5) 0.0464 1.0000 Uani . . . . . .
N1 N 0.0477(8) 0.3098(7) 0.2017(5) 0.0355 1.0000 Uani . . . . . .
N2 N 0.0613(7) 0.1918(6) 0.3010(5) 0.0300 1.0000 Uani . . . . . .
N3 N -0.1269(9) 0.1936(6) 0.3147(5) 0.0333 1.0000 Uani . . . . . .
N4 N -0.1494(9) 0.3112(6) 0.2132(4) 0.0333 1.0000 Uani . . . . . .
N5 N -0.1561(9) 0.3534(8) 0.1492(5) 0.0448 1.0000 Uani . . . . . .
N6 N 0.0319(8) 0.3518(7) 0.1380(5) 0.0426 1.0000 Uani D . . . . .
O1 O -0.0743(9) 0.4233(6) 0.0614(5) 0.0508 1.0000 Uani . . . . . .
C1 C -0.0648(10) 0.3806(7) 0.1134(5) 0.0300 1.0000 Uani . . . . . .
C2 C 0.1365(11) 0.3835(10) 0.1063(8) 0.0616 1.0000 Uani D . . . . .
C3 C -0.2659(12) 0.3807(11) 0.1324(7) 0.0589 1.0000 Uani . . . . . .
C4 C -0.0507(9) 0.2581(7) 0.2160(5) 0.0222 1.0000 Uani . . . . . .
C5 C -0.0375(9) 0.2109(7) 0.2822(5) 0.0276 1.0000 Uani . . . . . .
C6 C -0.0166(11) 0.1228(8) 0.3966(6) 0.0390 1.0000 Uani . . . . . .
C7 C 0.0727(10) 0.1427(8) 0.3591(6) 0.0355 1.0000 Uani . . . . . .
C8 C -0.1178(11) 0.1463(7) 0.3736(6) 0.0363 1.0000 Uani . . . . . .
C9 C 0.1870(11) 0.1214(11) 0.3796(9) 0.0599 1.0000 Uani . . . . . .
C10 C -0.2204(13) 0.1262(12) 0.4115(8) 0.0650 1.0000 Uani . . . . . .
Cl1 Cl 0.0364(3) 0.0010(2) 0.19529(19) 0.0526(9) 1.0000 Uiso . . . . . .
N7 N 0.111(3) 0.232(3) -0.005(3) 0.27(2) 1.0000 Uiso D . . . . .
O2 O -0.0454(15) 0.0050(12) 0.2451(9) 0.108(5) 1.0000 Uiso . . . . . .
O3 O 0.1390(16) 0.0100(13) 0.2233(9) 0.118(6) 1.0000 Uiso . . . . . .
O4 O 0.0187(12) 0.0694(10) 0.1504(7) 0.087(4) 1.0000 Uiso . . . . . .
O5 O 0.0324(10) -0.0839(8) 0.1653(6) 0.069(3) 1.0000 Uiso . . . . . .
C11 C 0.025(3) 0.202(2) -0.0028(19) 0.139(11) 1.0000 Uiso D . . . . .
C12 C -0.091(3) 0.168(3) 0.004(2) 0.169(13) 1.0000 Uiso D . . . . .
H11 H 0.0462 0.3578 0.2360 0.17(3) 1.0000 Uiso . . . . . .
H42 H -0.1362 0.3534 0.2417 0.17(3) 1.0000 Uiso . . . . . .
H21 H 0.1197 0.4117 0.0618 0.17(3) 1.0000 Uiso . . . . . .
H22 H 0.1727 0.4260 0.1369 0.17(3) 1.0000 Uiso . . . . . .
H23 H 0.1865 0.3328 0.0984 0.17(3) 1.0000 Uiso . . . . . .
H31 H -0.2658 0.4097 0.0870 0.17(3) 1.0000 Uiso . . . . . .
H32 H -0.2928 0.4225 0.1674 0.17(3) 1.0000 Uiso . . . . . .
H33 H -0.3152 0.3290 0.1310 0.17(3) 1.0000 Uiso . . . . . .
H41 H -0.0568 0.2135 0.1794 0.17(3) 1.0000 Uiso . . . . . .
H61 H -0.0085 0.0911 0.4406 0.17(3) 1.0000 Uiso . . . . . .
H91 H 0.1859 0.0856 0.4219 0.17(3) 1.0000 Uiso . . . . . .
H92 H 0.2287 0.1760 0.3877 0.17(3) 1.0000 Uiso . . . . . .
H93 H 0.2231 0.0874 0.3424 0.17(3) 1.0000 Uiso . . . . . .
H101 H -0.2020 0.0916 0.4529 0.17(3) 1.0000 Uiso . . . . . .
H102 H -0.2568 0.1815 0.4251 0.17(3) 1.0000 Uiso . . . . . .
H103 H -0.2706 0.0918 0.3819 0.17(3) 1.0000 Uiso . . . . . .
H121 H -0.1036 0.1214 -0.0299 0.17(3) 1.0000 Uiso . . . . . .
H122 H -0.1438 0.2160 -0.0020 0.17(3) 1.0000 Uiso . . . . . .
H123 H -0.1001 0.1426 0.0512 0.17(3) 1.0000 Uiso . . . . . .

loop_
_atom_site_aniso_label
_atom_site_aniso_U_11
_atom_site_aniso_U_22
_atom_site_aniso_U_33
_atom_site_aniso_U_23
_atom_site_aniso_U_13
_atom_site_aniso_U_12
Ag1 0.0385(5) 0.0502(6) 0.0505(6) 0.0074(5) -0.0051(5) 0.0012(5)
N1 0.0355(12) 0.0355(12) 0.0355(12) 0.0016(12) 0.0016(12) 0.0016(12)
N2 0.0300(11) 0.0300(11) 0.0300(11) 0.0000(11) 0.0000(11) 0.0000(11)
N3 0.057(6) 0.019(5) 0.024(5) -0.002(4) 0.003(4) -0.001(4)
N4 0.056(6) 0.028(5) 0.015(5) 0.002(3) -0.011(4) 0.003(5)
N5 0.057(6) 0.059(7) 0.018(5) 0.020(5) -0.003(4) -0.008(6)
N6 0.056(7) 0.047(6) 0.025(5) 0.013(5) 0.013(5) -0.004(5)
O1 0.077(7) 0.040(5) 0.035(5) 0.011(4) 0.000(4) -0.005(5)
C1 0.051(7) 0.021(6) 0.019(5) 0.010(4) -0.003(5) -0.005(5)
C2 0.067(10) 0.063(10) 0.055(9) 0.025(8) 0.028(8) -0.001(8)
C3 0.055(9) 0.069(10) 0.053(9) 0.041(8) -0.017(7) 0.022(7)
C4 0.0222(12) 0.0222(12) 0.0222(12) 0.0016(12) 0.0016(12) 0.0016(12)
C5 0.0276(11) 0.0276(11) 0.0276(11) 0.0000(11) 0.0000(11) 0.0000(11)
C6 0.066(9) 0.027(6) 0.024(6) 0.008(5) -0.018(6) -0.001(6)
C7 0.054(7) 0.029(6) 0.023(6) 0.005(5) -0.010(5) -0.001(5)
C8 0.053(7) 0.027(6) 0.029(6) 0.012(5) 0.004(6) -0.001(5)
C9 0.044(9) 0.058(9) 0.077(11) 0.021(8) -0.024(7) -0.001(7)
C10 0.065(10) 0.083(12) 0.047(8) 0.040(8) 0.006(7) 0.000(8)

loop_
_atom_type_symbol
_atom_type_scat_dispersion_real
_atom_type_scat_dispersion_imag
_atom_type_scat_Cromer_Mann_a1
_atom_type_scat_Cromer_Mann_b1
_atom_type_scat_Cromer_Mann_a2
_atom_type_scat_Cromer_Mann_b2
_atom_type_scat_Cromer_Mann_a3
_atom_type_scat_Cromer_Mann_b3
_atom_type_scat_Cromer_Mann_a4
_atom_type_scat_Cromer_Mann_b4
_atom_type_scat_Cromer_Mann_c
_atom_type_scat_source
C 0.0033 0.0016 2.3100 20.8439 1.0200 10.2075 1.5886 0.5687 0.8650 51.6512 0.2156 'International Tables Vol C 4.2.6.8 and 6.1.1.4'
H 0.0000 0.0000 0.4930 10.5109 0.3229 26.1257 0.1402 3.1424 0.0408 57.7998 0.0030 'International Tables Vol C 4.2.6.8 and 6.1.1.4'
O 0.0106 0.0060 3.0485 13.2771 2.2868 5.7011 1.5463 0.3239 0.8670 32.9089 0.2508 'International Tables Vol C 4.2.6.8 and 6.1.1.4'
N 0.0061 0.0033 12.2126 0.0057 3.1322 9.8933 2.0125 28.9975 1.1663 0.5826 -11.5290 'International Tables Vol C 4.2.6.8 and 6.1.1.4'
Ag -0.8971 1.1015 19.2808 0.6446 16.6885 7.4726 4.8045 24.6605 1.0463 99.8156 5.1790 'International Tables Vol C 4.2.6.8 and 6.1.1.4'
Cl 0.1484 0.1585 11.4604 0.0104 7.1964 1.1662 6.2556 18.5194 1.6455 47.7784 -9.5574 'International Tables Vol C 4.2.6.8 and 6.1.1.4'

loop_
_geom_angle_atom_site_label_1
_geom_angle_site_symmetry_1
_geom_angle_atom_site_label_2
_geom_angle_site_symmetry_2
_geom_angle_atom_site_label_3
_geom_angle_site_symmetry_3
_geom_angle
_geom_angle_publ_flag
N1 8_455 Ag1 . N2 8_455 69.3(3) yes
N1 8_455 Ag1 . N3 . 138.3(3) yes
N2 8_455 Ag1 . N3 . 151.3(3) yes
N1 8_455 Ag1 . N4 . 112.2(3) yes
N2 8_455 Ag1 . N4 . 112.5(3) yes
N3 . Ag1 . N4 . 69.1(3) yes
Ag1 8_555 N1 . N6 . 124.1(7) yes
Ag1 8_555 N1 . C4 . 108.3(7) yes
N6 . N1 . C4 . 107.6(9) yes
Ag1 8_555 N1 . H11 . 105.5 no
N6 . N1 . H11 . 104.9 no
C4 . N1 . H11 . 104.8 no
Ag1 8_555 N2 . C5 . 119.1(7) yes
Ag1 8_555 N2 . C7 . 123.2(8) yes
C5 . N2 . C7 . 117.1(10) yes
Ag1 . N3 . C5 . 121.9(7) yes
Ag1 . N3 . C8 . 120.4(8) yes
C5 . N3 . C8 . 117.3(10) yes
Ag1 . N4 . N5 . 127.3(7) yes
Ag1 . N4 . C4 . 105.7(6) yes
N5 . N4 . C4 . 109.7(9) yes
Ag1 . N4 . H42 . 103.9 no
N5 . N4 . H42 . 103.9 no
C4 . N4 . H42 . 103.9 no
N4 . N5 . C1 . 123.0(10) yes
N4 . N5 . C3 . 113.0(10) yes
C1 . N5 . C3 . 122.9(10) yes
N1 . N6 . C1 . 125.7(9) yes
N1 . N6 . C2 . 113.4(10) yes
C1 . N6 . C2 . 119.1(10) yes
N5 . C1 . N6 . 114.9(9) yes
N5 . C1 . O1 . 120.9(11) yes
N6 . C1 . O1 . 124.1(11) yes
N6 . C2 . H21 . 109.3 no
N6 . C2 . H22 . 109.8 no
H21 . C2 . H22 . 109.7 no
N6 . C2 . H23 . 109.3 no
H21 . C2 . H23 . 109.1 no
H22 . C2 . H23 . 109.6 no
N5 . C3 . H31 . 109.5 no
N5 . C3 . H32 . 109.5 no
H31 . C3 . H32 . 109.3 no
N5 . C3 . H33 . 109.6 no
H31 . C3 . H33 . 109.5 no
H32 . C3 . H33 . 109.5 no
N1 . C4 . N4 . 111.5(8) yes
N1 . C4 . C5 . 109.9(9) yes
N4 . C4 . C5 . 113.1(8) yes
N1 . C4 . H41 . 107.2 no
N4 . C4 . H41 . 107.3 no
C5 . C4 . H41 . 107.6 no
C4 . C5 . N2 . 117.3(9) yes
C4 . C5 . N3 . 116.0(9) yes
N2 . C5 . N3 . 126.7(10) yes
C7 . C6 . C8 . 119.2(10) yes
C7 . C6 . H61 . 120.3 no
C8 . C6 . H61 . 120.5 no
N2 . C7 . C6 . 119.7(11) yes
N2 . C7 . C9 . 116.2(11) yes
C6 . C7 . C9 . 123.8(11) yes
N3 . C8 . C6 . 119.6(11) yes
N3 . C8 . C10 . 117.7(11) yes
C6 . C8 . C10 . 122.6(11) yes
C7 . C9 . H91 . 109.6 no
C7 . C9 . H92 . 109.7 no
H91 . C9 . H92 . 109.9 no
C7 . C9 . H93 . 109.1 no
H91 . C9 . H93 . 109.2 no
H92 . C9 . H93 . 109.4 no
C8 . C10 . H101 . 109.3 no
C8 . C10 . H102 . 109.4 no
H101 . C10 . H102 . 109.6 no
C8 . C10 . H103 . 109.4 no
H101 . C10 . H103 . 109.5 no
H102 . C10 . H103 . 109.7 no
O2 . Cl1 . O3 . 111.3(11) yes
O2 . Cl1 . O4 . 107.6(10) yes
O3 . Cl1 . O4 . 108.7(10) yes
O2 . Cl1 . O5 . 107.7(9) yes
O3 . Cl1 . O5 . 106.7(10) yes
O4 . Cl1 . O5 . 114.9(8) yes
N7 . C11 . C12 . 176(5) yes
C11 . C12 . H121 . 109.5 no
C11 . C12 . H122 . 109.5 no
H121 . C12 . H122 . 111.1 no
C11 . C12 . H123 . 108.4 no
H121 . C12 . H123 . 109.0 no
H122 . C12 . H123 . 109.2 no

loop_
_geom_bond_atom_site_label_1
_geom_bond_site_symmetry_1
_geom_bond_atom_site_label_2
_geom_bond_site_symmetry_2
_geom_bond_distance
_geom_bond_publ_flag
Ag1 . N1 8_455 2.400(10) yes
Ag1 . N2 8_455 2.307(9) yes
Ag1 . N3 . 2.279(11) yes
Ag1 . N4 . 2.496(10) yes
N1 . N6 . 1.427(14) yes
N1 . C4 . 1.470(15) yes
N1 . H11 . 1.002 no
N2 . C5 . 1.297(14) yes
N2 . C7 . 1.380(15) yes
N3 . C5 . 1.294(14) yes
N3 . C8 . 1.376(14) yes
N4 . N5 . 1.422(13) yes
N4 . C4 . 1.458(14) yes
N4 . H42 . 0.875 no
N5 . C1 . 1.386(15) yes
N5 . C3 . 1.445(18) yes
N6 . C1 . 1.353(15) yes
N6 . C2 . 1.505(9) yes
O1 . C1 . 1.223(14) yes
C2 . H21 . 1.002 no
C2 . H22 . 0.995 no
C2 . H23 . 1.003 no
C3 . H31 . 1.001 no
C3 . H32 . 1.001 no
C3 . H33 . 0.999 no
C4 . C5 . 1.505(14) yes
C4 . H41 . 0.999 no
C6 . C7 . 1.354(18) yes
C6 . C8 . 1.367(18) yes
C6 . H61 . 1.000 no
C7 . C9 . 1.492(18) yes
C8 . C10 . 1.494(19) yes
C9 . H91 . 0.999 no
C9 . H92 . 0.996 no
C9 . H93 . 1.005 no
C10 . H101 . 1.000 no
C10 . H102 . 0.998 no
C10 . H103 . 0.999 no
Cl1 . O2 . 1.404(18) yes
Cl1 . O3 . 1.38(2) yes
Cl1 . O4 . 1.393(15) yes
Cl1 . O5 . 1.437(12) yes
N7 . C11 . 1.150(10) yes
C11 . C12 . 1.517(10) yes
C12 . H121 . 0.992 no
C12 . H122 . 0.989 no
C12 . H123 . 1.014 no
